data_7030460
loop_
_publ_author_name
'Haghighi, Farid Hajareh'
'Hadadzadeh, Hassan'
'Farrokhpour, Hossein'
'Serri, Nafiseh'
'Abdi, Khatereh'
'Amiri Rudbari, Hadi'

_publ_section_title
;
 Computational and experimental study on the electrocatalytic reduction of
 CO2 to CO by a new mononuclear ruthenium(ii) complex.
;
_journal_issue 29
_journal_name_full 'Dalton transactions (Cambridge, England : 2003)'
_journal_page_first 11317
_journal_page_last 11332
_journal_paper_doi 10.1039/c4dt00932k
_journal_volume 43
_journal_year 2014
_chemical_formula_moiety 'C26 H30 Cl N4 O Ru, F6 P'
_chemical_formula_sum 'C26 H30 Cl F6 N4 O P Ru'
_chemical_formula_weight 696.03
_chemical_name_systematic
;
 ?
;
_space_group_IT_number 62
_symmetry_cell_setting orthorhombic
_symmetry_space_group_name_Hall '-P 2ac 2n'
_symmetry_space_group_name_H-M 'P n m a'
_atom_sites_solution_hydrogens geom
_atom_sites_solution_primary direct
_atom_sites_solution_secondary difmap
_audit_creation_method SHELXL-97
_cell_angle_alpha 90.00
_cell_angle_beta 90.00
_cell_angle_gamma 90.00
_cell_formula_units_Z 4
_cell_length_a 15.040(6)
_cell_length_b 11.524(5)
_cell_length_c 16.288(6)
_cell_measurement_reflns_used 7375
_cell_measurement_temperature 298(2)
_cell_measurement_theta_max 24.12
_cell_measurement_theta_min 2.50
_cell_volume 2823(2)
_computing_cell_refinement 'SAINT (Bruker, 2007)'
_computing_data_collection 'APEX2 (Bruker, 2007)'
_computing_data_reduction 'SAINT (Bruker, 2007)'
_computing_molecular_graphics 'XPW (Siemens, 1996)'
_computing_publication_material 'SHELXTL (Sheldrick, 2008)'
_computing_structure_refinement 'SHELXL97 (Sheldrick, 2008)'
_computing_structure_solution 'SHELXS97 (Sheldrick, 2008)'
_diffrn_ambient_temperature 298(2)
_diffrn_measured_fraction_theta_full 0.998
_diffrn_measured_fraction_theta_max 0.998
_diffrn_measurement_device_type 'Bruker APEX-II CCD'
_diffrn_measurement_method '\f and \w scans'
_diffrn_radiation_monochromator graphite
_diffrn_radiation_source 'fine-focus sealed tube'
_diffrn_radiation_type MoK\a
_diffrn_radiation_wavelength 0.71073
_diffrn_reflns_av_R_equivalents 0.0438
_diffrn_reflns_av_sigmaI/netI 0.0204
_diffrn_reflns_limit_h_max 17
_diffrn_reflns_limit_h_min -17
_diffrn_reflns_limit_k_max 13
_diffrn_reflns_limit_k_min -13
_diffrn_reflns_limit_l_max 13
_diffrn_reflns_limit_l_min -19
_diffrn_reflns_number 34346
_diffrn_reflns_theta_full 25.00
_diffrn_reflns_theta_max 25.00
_diffrn_reflns_theta_min 2.98
_exptl_absorpt_coefficient_mu 0.774
_exptl_absorpt_correction_T_max 0.7458
_exptl_absorpt_correction_T_min 0.7020
_exptl_absorpt_correction_type multi-scan
_exptl_absorpt_process_details 'SADABS; Bruker, 2008'
_exptl_crystal_density_diffrn 1.638
_exptl_crystal_density_method 'not measured'
_exptl_crystal_description irregular
_exptl_crystal_F_000 1408
_exptl_crystal_size_max 0.26
_exptl_crystal_size_mid 0.18
_exptl_crystal_size_min 0.12
_refine_diff_density_max 0.849
_refine_diff_density_min -0.633
_refine_diff_density_rms 0.077
_refine_ls_extinction_method none
_refine_ls_goodness_of_fit_ref 1.069
_refine_ls_hydrogen_treatment constr
_refine_ls_matrix_type full
_refine_ls_number_parameters 193
_refine_ls_number_reflns 2622
_refine_ls_number_restraints 1
_refine_ls_restrained_S_all 1.068
_refine_ls_R_factor_all 0.0556
_refine_ls_R_factor_gt 0.0405
_refine_ls_shift/su_max 0.001
_refine_ls_shift/su_mean 0.000
_refine_ls_structure_factor_coef Fsqd
_refine_ls_weighting_details 'calc w=1/[\s^2^(Fo^2^)+(0.0650P)^2^+2.9288P] where P=(Fo^2^+2Fc^2^)/3'
_refine_ls_weighting_scheme calc
_refine_ls_wR_factor_gt 0.1080
_refine_ls_wR_factor_ref 0.1190
_reflns_number_gt 2091
_reflns_number_total 2622
_reflns_threshold_expression >2\s(I)
_cod_data_source_file c4dt00932k2.cif
_cod_data_source_block pnma
_cod_depositor_comments
;
The following automatic conversions were performed:

'_symmetry_cell_setting' value 'Orthorhombic' changed to
'orthorhombic' according to
/usr/data/users/saulius/crontab/automatic-downloads/rss-feeds/RSC/lib/dictionaries/cif_core.dic
dictionary named 'cif_core.dic' version 2.4.2 from 2011-04-26.

Automatic conversion script
Id: cif_fix_values 2281 2013-09-26 08:29:07Z andrius 

 Adding full bibliography for 7030460.cif.
;
_cod_original_cell_volume 2823.1(19)
_cod_original_sg_symbol_H-M 'Pnma '
_cod_database_code 7030460

loop_
_symmetry_equiv_pos_as_xyz
'x, y, z'
'-x+1/2, -y, z+1/2'
'x+1/2, -y+1/2, -z+1/2'
'-x, y+1/2, -z'
'-x, -y, -z'
'x-1/2, y, -z-1/2'
'-x-1/2, y-1/2, z-1/2'
'x, -y-1/2, z'

loop_
_atom_site_label
_atom_site_type_symbol
_atom_site_fract_x
_atom_site_fract_y
_atom_site_fract_z
_atom_site_U_iso_or_equiv
_atom_site_adp_type
_atom_site_occupancy
_atom_site_symmetry_multiplicity
_atom_site_calc_flag
_atom_site_refinement_flags
C14 C 0.5894(6) 0.7500 0.5397(8) 0.240(10) Uani 1 2 d SD
H14A H 0.5551 0.7500 0.4900 0.360 Uiso 1 2 calc SR
H14B H 0.5754 0.8180 0.5712 0.360 Uiso 0.50 1 calc PR
H14C H 0.5754 0.6820 0.5712 0.360 Uiso 0.50 1 calc PR
C13 C 0.6832(5) 0.7500 0.5198(5) 0.101(3) Uani 1 2 d SD
H13A H 0.6908 0.6830 0.4845 0.121 Uiso 0.50 1 calc PR
H13B H 0.6908 0.8170 0.4845 0.121 Uiso 0.50 1 calc PR
Ru1 Ru 0.87531(3) 0.7500 0.52635(2) 0.04141(18) Uani 1 2 d S
Cl1 Cl 1.02748(10) 0.7500 0.48649(9) 0.0546(4) Uani 1 2 d S
P1 P 0.6621(2) 0.2500 0.53090(13) 0.0905(7) Uani 1 2 d S
N1 N 0.9029(2) 0.6381(3) 0.62304(18) 0.0449(7) Uani 1 1 d .
O1 O 0.7528(3) 0.7500 0.5657(3) 0.0603(11) Uani 1 2 d S
H H 0.7440 0.7500 0.6222 0.072 Uiso 1 2 calc SR
N2 N 0.8484(2) 0.6384(3) 0.4298(2) 0.0489(8) Uani 1 1 d .
F4 F 0.7337(7) 0.2500 0.4609(5) 0.228(5) Uani 1 2 d S
C5 C 0.8963(2) 0.6858(3) 0.6986(2) 0.0438(9) Uani 1 1 d .
C4 C 0.8974(3) 0.6201(4) 0.7689(2) 0.0520(10) Uani 1 1 d .
H4 H 0.8904 0.6560 0.8196 0.062 Uiso 1 1 calc R
C10 C 0.8555(3) 0.6859(3) 0.3540(2) 0.0471(9) Uani 1 1 d .
C9 C 0.8533(3) 0.6209(4) 0.2835(3) 0.0566(11) Uani 1 1 d .
H9 H 0.8588 0.6572 0.2328 0.068 Uiso 1 1 calc R
C8 C 0.8429(3) 0.5009(4) 0.2873(3) 0.0623(12) Uani 1 1 d .
C2 C 0.9209(3) 0.4537(4) 0.6874(3) 0.0636(12) Uani 1 1 d .
H2 H 0.9305 0.3744 0.6816 0.076 Uiso 1 1 calc R
C1 C 0.9187(3) 0.5234(4) 0.6194(3) 0.0556(10) Uani 1 1 d .
H1 H 0.9287 0.4899 0.5683 0.067 Uiso 1 1 calc R
C3 C 0.9087(3) 0.5008(4) 0.7650(3) 0.0603(11) Uani 1 1 d .
C7 C 0.8305(4) 0.4542(4) 0.3641(3) 0.0717(13) Uani 1 1 d .
H7 H 0.8206 0.3749 0.3695 0.086 Uiso 1 1 calc R
C12 C 0.8435(4) 0.4284(5) 0.2108(3) 0.0869(17) Uani 1 1 d .
H12A H 0.8531 0.4774 0.1639 0.130 Uiso 1 1 calc R
H12B H 0.7874 0.3894 0.2052 0.130 Uiso 1 1 calc R
H12C H 0.8904 0.3720 0.2142 0.130 Uiso 1 1 calc R
F1 F 0.5911(4) 0.2500 0.6000(3) 0.1172(19) Uani 1 2 d S
C6 C 0.8325(3) 0.5230(4) 0.4330(3) 0.0640(12) Uani 1 1 d .
H6 H 0.8224 0.4888 0.4839 0.077 Uiso 1 1 calc R
C11 C 0.9089(5) 0.4272(5) 0.8408(3) 0.0917(18) Uani 1 1 d .
H11A H 0.8996 0.4754 0.8881 0.138 Uiso 1 1 calc R
H11B H 0.9651 0.3883 0.8456 0.138 Uiso 1 1 calc R
H11C H 0.8622 0.3707 0.8373 0.138 Uiso 1 1 calc R
F2 F 0.7139(5) 0.3396(7) 0.5750(5) 0.260(4) Uani 1 1 d .
F3 F 0.6135(6) 0.3404(8) 0.4865(5) 0.279(5) Uani 1 1 d .

loop_
_atom_site_aniso_label
_atom_site_aniso_U_11
_atom_site_aniso_U_22
_atom_site_aniso_U_33
_atom_site_aniso_U_23
_atom_site_aniso_U_13
_atom_site_aniso_U_12
C14 0.224(19) 0.39(3) 0.105(10) 0.000 0.040(11) 0.000
C13 0.077(6) 0.154(10) 0.073(5) 0.000 -0.011(5) 0.000
Ru1 0.0582(3) 0.0324(3) 0.0337(3) 0.000 0.00131(19) 0.000
Cl1 0.0654(9) 0.0487(9) 0.0498(8) 0.000 0.0112(7) 0.000
P1 0.134(2) 0.0833(16) 0.0542(12) 0.000 0.0320(12) 0.000
N1 0.0583(19) 0.0381(18) 0.0383(17) -0.0021(14) 0.0043(14) 0.0022(15)
O1 0.067(3) 0.064(3) 0.050(2) 0.000 0.011(2) 0.000
N2 0.070(2) 0.0349(18) 0.0423(18) 0.0022(14) -0.0042(15) -0.0056(15)
F4 0.300(11) 0.197(8) 0.186(7) 0.000 0.186(8) 0.000
C5 0.049(2) 0.039(2) 0.043(2) 0.0027(17) 0.0027(16) 0.0007(16)
C4 0.068(3) 0.047(2) 0.041(2) 0.0030(18) 0.0028(18) 0.004(2)
C10 0.062(2) 0.038(2) 0.041(2) 0.0007(17) -0.0032(17) -0.0021(18)
C9 0.078(3) 0.048(3) 0.043(2) -0.0024(19) -0.002(2) -0.004(2)
C8 0.078(3) 0.050(3) 0.059(3) -0.012(2) -0.007(2) -0.007(2)
C2 0.081(3) 0.040(2) 0.069(3) 0.006(2) 0.005(2) 0.015(2)
C1 0.078(3) 0.041(2) 0.048(2) -0.0008(19) 0.005(2) 0.010(2)
C3 0.076(3) 0.054(3) 0.051(2) 0.012(2) 0.005(2) 0.009(2)
C7 0.102(4) 0.036(2) 0.077(3) -0.005(2) -0.012(3) -0.014(2)
C12 0.121(4) 0.059(3) 0.080(3) -0.032(3) -0.006(3) -0.010(3)
F1 0.110(4) 0.172(6) 0.070(3) 0.000 0.025(3) 0.000
C6 0.094(3) 0.043(2) 0.054(3) 0.002(2) -0.008(2) -0.016(2)
C11 0.137(5) 0.070(4) 0.068(3) 0.030(3) 0.012(3) 0.021(4)
F2 0.230(7) 0.300(9) 0.249(7) -0.158(7) 0.099(6) -0.132(6)
F3 0.317(10) 0.309(11) 0.213(7) 0.160(7) 0.080(6) 0.142(8)

loop_
_atom_type_symbol
_atom_type_description
_atom_type_scat_dispersion_real
_atom_type_scat_dispersion_imag
_atom_type_scat_source
C C 0.0033 0.0016 'International Tables Vol C Tables 4.2.6.8 and 6.1.1.4'
H H 0.0000 0.0000 'International Tables Vol C Tables 4.2.6.8 and 6.1.1.4'
N N 0.0061 0.0033 'International Tables Vol C Tables 4.2.6.8 and 6.1.1.4'
O O 0.0106 0.0060 'International Tables Vol C Tables 4.2.6.8 and 6.1.1.4'
F F 0.0171 0.0103 'International Tables Vol C Tables 4.2.6.8 and 6.1.1.4'
P P 0.1023 0.0942 'International Tables Vol C Tables 4.2.6.8 and 6.1.1.4'
Cl Cl 0.1484 0.1585 'International Tables Vol C Tables 4.2.6.8 and 6.1.1.4'
Ru Ru -1.2594 0.8363 'International Tables Vol C Tables 4.2.6.8 and 6.1.1.4'

loop_
_geom_angle_atom_site_label_1
_geom_angle_atom_site_label_2
_geom_angle_atom_site_label_3
_geom_angle
_geom_angle_site_symmetry_1
_geom_angle_site_symmetry_3
O1 C13 C14 131.5(9) . .
O1 Ru1 N2 93.72(14) . .
O1 Ru1 N2 93.72(14) . 8_575
N2 Ru1 N2 76.80(18) . 8_575
O1 Ru1 N1 86.54(14) . 8_575
N2 Ru1 N1 179.74(13) . 8_575
N2 Ru1 N1 103.22(13) 8_575 8_575
O1 Ru1 N1 86.54(14) . .
N2 Ru1 N1 103.22(13) . .
N2 Ru1 N1 179.74(13) 8_575 .
N1 Ru1 N1 76.77(17) 8_575 .
O1 Ru1 Cl1 176.67(14) . .
N2 Ru1 Cl1 88.89(10) . .
N2 Ru1 Cl1 88.89(10) 8_575 .
N1 Ru1 Cl1 90.85(9) 8_575 .
N1 Ru1 Cl1 90.85(9) . .
F3 P1 F3 90.7(9) 8_565 .
F3 P1 F2 178.2(5) 8_565 .
F3 P1 F2 90.4(5) . .
F3 P1 F2 90.4(5) 8_565 8_565
F3 P1 F2 178.2(5) . 8_565
F2 P1 F2 88.5(8) . 8_565
F3 P1 F1 90.9(4) 8_565 .
F3 P1 F1 90.9(4) . .
F2 P1 F1 90.6(3) . .
F2 P1 F1 90.6(3) 8_565 .
F3 P1 F4 89.0(4) 8_565 .
F3 P1 F4 89.0(4) . .
F2 P1 F4 89.5(4) . .
F2 P1 F4 89.5(4) 8_565 .
F1 P1 F4 179.9(6) . .
C1 N1 C5 117.0(3) . .
C1 N1 Ru1 127.8(3) . .
C5 N1 Ru1 115.0(2) . .
C13 O1 Ru1 125.3(5) . .
C6 N2 C10 116.5(4) . .
C6 N2 Ru1 128.1(3) . .
C10 N2 Ru1 115.2(2) . .
N1 C5 C4 122.3(4) . .
N1 C5 C5 114.0(2) . 8_575
C4 C5 C5 123.4(2) . 8_575
C5 C4 C3 120.7(4) . .
N2 C10 C9 122.8(4) . .
N2 C10 C10 113.8(2) . 8_575
C9 C10 C10 123.1(2) . 8_575
C10 C9 C8 120.5(4) . .
C7 C8 C9 116.4(4) . .
C7 C8 C12 122.6(4) . .
C9 C8 C12 121.0(5) . .
C1 C2 C3 120.3(4) . .
N1 C1 C2 123.0(4) . .
C4 C3 C2 116.4(4) . .
C4 C3 C11 121.6(4) . .
C2 C3 C11 121.9(4) . .
C6 C7 C8 120.9(4) . .
N2 C6 C7 122.7(4) . .

loop_
_geom_bond_atom_site_label_1
_geom_bond_atom_site_label_2
_geom_bond_distance
_geom_bond_site_symmetry_2
C14 C13 1.448(2) .
C13 O1 1.286(8) .
Ru1 O1 1.951(4) .
Ru1 N2 2.071(3) .
Ru1 N2 2.071(3) 8_575
Ru1 N1 2.078(3) 8_575
Ru1 N1 2.078(3) .
Ru1 Cl1 2.3790(16) .
P1 F3 1.464(7) 8_565
P1 F3 1.464(7) .
P1 F2 1.480(6) .
P1 F2 1.480(6) 8_565
P1 F1 1.552(5) .
P1 F4 1.568(6) .
N1 C1 1.344(5) .
N1 C5 1.352(5) .
N2 C6 1.353(5) .
N2 C10 1.355(5) .
C5 C4 1.372(5) .
C5 C5 1.480(8) 8_575
C4 C3 1.387(6) .
C10 C9 1.371(6) .
C10 C10 1.478(8) 8_575
C9 C8 1.393(6) .
C8 C7 1.374(7) .
C8 C12 1.501(6) .
C2 C1 1.368(6) .
C2 C3 1.388(6) .
C3 C11 1.498(6) .
C7 C6 1.374(6) .
